data_4022636
loop_
_publ_author_name
'Pascale Cividino'
'Sandrine Py'
'Philippe Delair'
'Andrew E. Greene'

_publ_section_title
;
 1-(2,4,6-Triisopropylphenyl)ethylamine: A New Chiral Auxiliary
 for the Asymmetric Synthesis of \g-Amino Acid Derivatives
;
_journal_name_full 'Journal of Organic Chemistry'
_journal_page_first 485
_journal_page_last 493
_journal_paper_doi 10.1021/jo061976i
_journal_volume 72
_journal_year 2007
_chemical_formula_moiety 'C26 H45 N O3 '
_chemical_formula_sum 'C26 H45 N O3'
_chemical_formula_weight 419.65
_space_group_IT_number 14
_symmetry_cell_setting monoclinic
_symmetry_Int_Tables_number 14
_symmetry_space_group_name_Hall '-P 2yab'
_symmetry_space_group_name_H-M 'P 1 21/a 1'
_audit_creation_date 2006
_audit_creation_method 'by teXsan v1.8'
_cell_angle_alpha 90
_cell_angle_beta 91.19(2)
_cell_angle_gamma 90
_cell_formula_units_Z 4
_cell_length_a 8.199(2)
_cell_length_b 16.132(3)
_cell_length_c 19.520(4)
_cell_measurement_reflns_used 25
_cell_measurement_temperature 293.0
_cell_measurement_theta_max 23.4
_cell_measurement_theta_min 21.1
_cell_volume 2581.2(8)
_computing_cell_refinement 'Enraf Nonius CAD4'
_computing_data_collection 'Enraf Nonius CAD4'
_computing_data_reduction 'teXsan (MSC, 1992-1997)'
_computing_publication_material 'teXsan (MSC, 1992-1997)'
_computing_structure_refinement 'teXsan (MSC, 1992-1997)'
_computing_structure_solution 'SIR 92'
_diffrn_ambient_temperature 293.0
_diffrn_measurement_device_type CAD-4
_diffrn_measurement_method \w
_diffrn_orient_matrix_UB_11 -0.10122
_diffrn_orient_matrix_UB_12 -0.01611
_diffrn_orient_matrix_UB_13 -0.02618
_diffrn_orient_matrix_UB_21 -0.06799
_diffrn_orient_matrix_UB_22 0.02111
_diffrn_orient_matrix_UB_23 0.03820
_diffrn_orient_matrix_UB_31 -0.00345
_diffrn_orient_matrix_UB_32 0.05601
_diffrn_orient_matrix_UB_33 -0.02192
_diffrn_radiation_detector 'scintillation counter'
_diffrn_radiation_monochromator graphite
_diffrn_radiation_source 'X-ray tube'
_diffrn_radiation_type 'Cu K\a'
_diffrn_radiation_wavelength 1.5418
_diffrn_reflns_av_R_equivalents 0.03901
_diffrn_reflns_av_sigmaI/netI 0.080
_diffrn_reflns_limit_h_max 10
_diffrn_reflns_limit_h_min -10
_diffrn_reflns_limit_k_max 20
_diffrn_reflns_limit_k_min 0
_diffrn_reflns_limit_l_max 24
_diffrn_reflns_limit_l_min 0
_diffrn_reflns_number 5675
_diffrn_reflns_reduction_process 'Lp corrections applied'
_diffrn_reflns_theta_max 74.90
_diffrn_reflns_theta_min 3.56
_diffrn_standards_decay_% 1.96
_diffrn_standards_interval_count 120
_diffrn_standards_number 2
_exptl_absorpt_coefficient_mu 0.536
_exptl_absorpt_correction_type none
_exptl_crystal_colour colorless
_exptl_crystal_density_diffrn 1.080
_exptl_crystal_density_meas ?
_exptl_crystal_description platelet
_exptl_crystal_F_000 928.00
_exptl_crystal_size_max 0.30
_exptl_crystal_size_mid 0.20
_exptl_crystal_size_min 0.05
_refine_diff_density_max 0.20
_refine_diff_density_min -0.28
_refine_ls_extinction_method none
_refine_ls_goodness_of_fit_all 1.988
_refine_ls_goodness_of_fit_ref 1.988
_refine_ls_hydrogen_treatment noref
_refine_ls_matrix_type full
_refine_ls_number_constraints 0
_refine_ls_number_parameters 271
_refine_ls_number_reflns 2723
_refine_ls_number_restraints 0
_refine_ls_R_factor_all 0.0617
_refine_ls_R_factor_gt 0.0617
_refine_ls_shift/su_max 0.0040
_refine_ls_shift/su_mean 0.0007
_refine_ls_structure_factor_coef F
_refine_ls_weighting_details 'w = 1/[\s^2^(Fo) + 0.00076|Fo|^2^]'
_refine_ls_weighting_scheme sigma
_refine_ls_wR_factor_all 0.0779
_refine_ls_wR_factor_ref 0.0779
_reflns_number_gt 2723
_reflns_number_total 5597
_reflns_threshold_expression I>2.00\s(I)
_cod_data_source_file jo061976isi20060925_123951.cif
_cod_data_source_block PASCALE
_cod_depositor_comments
;
 Adding the '_geom_hbond_atom_site_label_A' data item. Values of the
 data item were determined from the geometry of the molecule.

 Antanas Vaitkus,
 2017-03-06

 Changing the values of the '_atom_site_label' and '_atom_site_aniso_label'
 to match those of related data items (e. g. '_geom_angle_atom_site_label_*').

 Antanas Vaitkus,
 2017-03-03

The following automatic conversions were performed:
data name '_geom_bond_atom_site_label_D' replaced with
'_geom_hbond_atom_site_label_D' as specified in the replacement file
'/home/antanas/src/cod-tools/trunk/data/replacement-values/replacement_tags.lst'.

data
name '_geom_bond_atom_site_label_H' replaced with
'_geom_hbond_atom_site_label_H' as specified in the replacement file
'/home/antanas/src/cod-tools/trunk/data/replacement-values/replacement_tags.lst'.

data
name '_geom_bond_distance_DH' replaced with '_geom_hbond_distance_DH'
as specified in the replacement file
'/home/antanas/src/cod-tools/trunk/data/replacement-values/replacement_tags.lst'.

data
name '_geom_contact_distance_HA' replaced with
'_geom_hbond_distance_HA' as specified in the replacement file
'/home/antanas/src/cod-tools/trunk/data/replacement-values/replacement_tags.lst'.

data
name '_geom_contact_distance_DA' replaced with
'_geom_hbond_distance_DA' as specified in the replacement file
'/home/antanas/src/cod-tools/trunk/data/replacement-values/replacement_tags.lst'.

data
name '_geom_angle_DHA' replaced with '_geom_hbond_angle_DHA' as
specified in the replacement file
'/home/antanas/src/cod-tools/trunk/data/replacement-values/replacement_tags.lst'.

data
name '_geom_contact_site_symmetry_A' replaced with
'_geom_hbond_site_symmetry_A' as specified in the replacement file
'/home/antanas/src/cod-tools/trunk/data/replacement-values/replacement_tags.lst'.

Automatic conversion script
Id: cif_correct_tags 5005 2017-03-03 11:38:54Z antanas 
;
_cod_original_sg_symbol_H-M 'P 21/a     '
_cod_original_formula_sum 'C26 H45 N O3 '
_cod_database_code 4022636

loop_
_symmetry_equiv_pos_as_xyz
'   +x,   +y,   +z'
'1/2-x,1/2+y,   -z'
'   -x,   -y,   -z'
'1/2+x,1/2-y,   +z'

loop_
_atom_site_label
_atom_site_fract_x
_atom_site_fract_y
_atom_site_fract_z
_atom_site_U_iso_or_equiv
_atom_site_occupancy
_atom_site_adp_type
_atom_site_calc_flag
O1 0.9018(2) 0.1654(1) 0.6017(1) 0.0716(7) 1.000 Uani d
O2 1.0845(2) 0.0705(1) 0.5754(1) 0.0722(7) 1.000 Uani d
O3 0.4311(2) 0.0668(1) 0.61364(8) 0.0436(4) 1.000 Uani d
N1 0.4509(2) 0.0047(1) 0.66718(9) 0.0380(5) 1.000 Uani d
C1 1.0308(4) 0.2257(2) 0.6099(2) 0.092(1) 1.000 Uani d
C2 0.9441(3) 0.0893(2) 0.5840(1) 0.0490(8) 1.000 Uani d
C3 0.8028(3) 0.0324(2) 0.5775(1) 0.0491(7) 1.000 Uani d
C4 0.7574(3) -0.0059(2) 0.6472(1) 0.0418(6) 1.000 Uani d
C5 0.5885(3) -0.0484(1) 0.6473(1) 0.0378(6) 1.000 Uani d
C6 0.5395(3) -0.0958(2) 0.5812(1) 0.0461(7) 1.000 Uani d
C7 0.6560(4) -0.1672(2) 0.5666(2) 0.078(1) 1.000 Uani d
C8 0.3659(4) -0.1291(2) 0.5829(1) 0.0627(9) 1.000 Uani d
C9 0.8940(3) -0.0610(2) 0.6757(2) 0.0670(9) 1.000 Uani d
C10 0.4739(3) 0.0536(1) 0.7309(1) 0.0395(6) 1.000 Uani d
C11 0.3132(3) 0.0939(2) 0.7488(1) 0.0570(8) 1.000 Uani d
C12 0.5465(3) 0.0068(2) 0.7923(1) 0.0396(6) 1.000 Uani d
C13 0.6717(3) 0.0451(2) 0.8316(1) 0.0473(7) 1.000 Uani d
C14 0.7365(3) 0.0033(2) 0.8889(1) 0.0612(9) 1.000 Uani d
C15 0.6801(4) -0.0731(2) 0.9100(1) 0.0643(9) 1.000 Uani d
C16 0.5539(4) -0.1073(2) 0.8723(1) 0.0601(9) 1.000 Uani d
C17 0.4851(3) -0.0698(2) 0.8147(1) 0.0471(7) 1.000 Uani d
C18 0.3374(3) -0.1132(2) 0.7820(1) 0.0543(8) 1.000 Uani d
C19 0.1914(4) -0.1077(2) 0.8289(2) 0.078(1) 1.000 Uani d
C20 0.3704(4) -0.2042(2) 0.7650(2) 0.073(1) 1.000 Uani d
C21 0.7494(5) -0.1140(2) 0.9744(2) 0.096(1) 1.000 Uani d
C22 0.7047(6) -0.0761(3) 1.0364(2) 0.134(2) 1.000 Uani d
C23 0.8827(6) -0.1626(3) 0.9663(2) 0.156(2) 1.000 Uani d
C24 0.7366(3) 0.1325(2) 0.8190(1) 0.0596(9) 1.000 Uani d
C25 0.7016(4) 0.1897(2) 0.8788(2) 0.087(1) 1.000 Uani d
C26 0.9167(4) 0.1338(2) 0.8039(2) 0.102(1) 1.000 Uani d
H1 0.3106 0.0622 0.5958 0.107 1.000 Uiso c
H2 1.0845 0.2326 0.5676 0.110 1.000 Uiso c
H3 0.9859 0.2772 0.6236 0.110 1.000 Uiso c
H4 1.1070 0.2071 0.6438 0.110 1.000 Uiso c
H5 0.7116 0.0625 0.5598 0.059 1.000 Uiso c
H6 0.8290 -0.0109 0.5467 0.059 1.000 Uiso c
H7 0.7501 0.0393 0.6781 0.050 1.000 Uiso c
H8 0.5967 -0.0896 0.6820 0.045 1.000 Uiso c
H9 0.5451 -0.0579 0.5441 0.055 1.000 Uiso c
H10 0.7640 -0.1463 0.5635 0.094 1.000 Uiso c
H11 0.6249 -0.1929 0.5245 0.094 1.000 Uiso c
H12 0.6516 -0.2066 0.6026 0.094 1.000 Uiso c
H13 0.2924 -0.0846 0.5901 0.075 1.000 Uiso c
H14 0.3398 -0.1553 0.5405 0.075 1.000 Uiso c
H15 0.3573 -0.1681 0.6191 0.075 1.000 Uiso c
H16 0.9941 -0.0313 0.6755 0.080 1.000 Uiso c
H17 0.9028 -0.1091 0.6480 0.080 1.000 Uiso c
H18 0.8700 -0.0767 0.7213 0.080 1.000 Uiso c
H19 0.5476 0.0972 0.7208 0.047 1.000 Uiso c
H20 0.2770 0.1281 0.7119 0.068 1.000 Uiso c
H21 0.3277 0.1266 0.7889 0.068 1.000 Uiso c
H22 0.2341 0.0521 0.7568 0.068 1.000 Uiso c
H23 0.8231 0.0285 0.9144 0.073 1.000 Uiso c
H24 0.5117 -0.1593 0.8864 0.072 1.000 Uiso c
H25 0.3100 -0.0853 0.7405 0.065 1.000 Uiso c
H26 0.1668 -0.0512 0.8374 0.093 1.000 Uiso c
H27 0.0997 -0.1338 0.8075 0.093 1.000 Uiso c
H28 0.2166 -0.1348 0.8710 0.093 1.000 Uiso c
H29 0.4592 -0.2077 0.7347 0.088 1.000 Uiso c
H30 0.2760 -0.2279 0.7439 0.088 1.000 Uiso c
H31 0.3965 -0.2335 0.8060 0.088 1.000 Uiso c
H32 0.6722 -0.1579 0.9759 0.116 1.000 Uiso c
H33 0.7420 -0.0203 1.0371 0.161 1.000 Uiso c
H34 0.5893 -0.0769 1.0400 0.161 1.000 Uiso c
H35 0.7526 -0.1055 1.0739 0.161 1.000 Uiso c
H36 0.9690 -0.1302 0.9486 0.187 1.000 Uiso c
H37 0.8569 -0.2063 0.9353 0.187 1.000 Uiso c
H38 0.9156 -0.1852 1.0093 0.187 1.000 Uiso c
H39 0.6802 0.1540 0.7798 0.071 1.000 Uiso c
H40 0.5879 0.1895 0.8873 0.104 1.000 Uiso c
H41 0.7354 0.2445 0.8680 0.104 1.000 Uiso c
H42 0.7596 0.1710 0.9185 0.104 1.000 Uiso c
H43 0.9767 0.1134 0.8425 0.123 1.000 Uiso c
H44 0.9497 0.1890 0.7944 0.123 1.000 Uiso c
H45 0.9368 0.0997 0.7653 0.123 1.000 Uiso c

loop_
_atom_site_aniso_label
_atom_site_aniso_U_11
_atom_site_aniso_U_22
_atom_site_aniso_U_33
_atom_site_aniso_U_12
_atom_site_aniso_U_13
_atom_site_aniso_U_23
O1 0.056(1) 0.056(1) 0.102(2) 0.005(1) 0.003(1) -0.002(1)
O2 0.038(1) 0.090(1) 0.088(1) 0.006(1) 0.007(1) -0.008(1)
O3 0.0427(9) 0.0502(9) 0.0378(9) 0.0034(8) -0.0030(7) 0.0151(8)
N1 0.040(1) 0.042(1) 0.032(1) 0.0042(9) -0.0019(8) 0.0052(9)
C1 0.092(2) 0.064(2) 0.118(3) -0.013(2) -0.019(2) 0.009(2)
C2 0.042(1) 0.065(2) 0.041(1) 0.003(1) 0.002(1) 0.006(1)
C3 0.042(1) 0.066(2) 0.039(1) 0.001(1) 0.002(1) 0.001(1)
C4 0.037(1) 0.054(1) 0.034(1) 0.007(1) -0.002(1) 0.000(1)
C5 0.041(1) 0.039(1) 0.033(1) 0.005(1) -0.002(1) 0.003(1)
C6 0.055(2) 0.045(1) 0.038(1) 0.002(1) -0.002(1) 0.000(1)
C7 0.097(2) 0.064(2) 0.073(2) 0.011(2) -0.002(2) -0.026(2)
C8 0.078(2) 0.059(2) 0.051(2) -0.018(2) -0.010(1) 0.000(1)
C9 0.050(2) 0.083(2) 0.067(2) 0.011(2) -0.010(1) 0.018(2)
C10 0.037(1) 0.046(1) 0.035(1) 0.002(1) -0.001(1) -0.002(1)
C11 0.053(2) 0.068(2) 0.050(2) 0.021(1) 0.000(1) -0.005(1)
C12 0.036(1) 0.051(1) 0.032(1) 0.007(1) 0.001(1) -0.003(1)
C13 0.043(1) 0.060(2) 0.038(1) 0.006(1) -0.001(1) -0.007(1)
C14 0.055(2) 0.087(2) 0.042(1) 0.018(2) -0.016(1) -0.012(2)
C15 0.079(2) 0.076(2) 0.037(1) 0.028(2) -0.007(1) 0.002(1)
C16 0.077(2) 0.063(2) 0.040(1) 0.011(2) -0.004(1) 0.010(1)
C17 0.052(1) 0.054(2) 0.036(1) 0.007(1) 0.002(1) 0.007(1)
C18 0.060(2) 0.058(2) 0.046(1) -0.007(1) 0.003(1) 0.012(1)
C19 0.067(2) 0.099(2) 0.068(2) -0.011(2) 0.012(2) 0.013(2)
C20 0.099(2) 0.057(2) 0.064(2) -0.011(2) 0.001(2) 0.009(2)
C21 0.123(3) 0.121(3) 0.044(2) 0.063(2) -0.022(2) 0.000(2)
C22 0.192(4) 0.166(4) 0.045(2) 0.092(3) 0.019(2) 0.025(2)
C23 0.175(4) 0.230(4) 0.063(2) 0.131(3) 0.024(2) 0.055(3)
C24 0.052(2) 0.074(2) 0.052(2) -0.007(1) -0.012(1) -0.006(2)
C25 0.086(2) 0.074(2) 0.100(3) 0.006(2) 0.007(2) -0.017(2)
C26 0.068(2) 0.118(3) 0.121(3) -0.031(2) 0.020(2) -0.045(2)

loop_
_atom_type_symbol
_atom_type_oxidation_number
_atom_type_number_in_cell
_atom_type_scat_dispersion_real
_atom_type_scat_dispersion_imag
_atom_type_scat_source
C 0 104 0.017 0.009
;International Tables for Crystallography
(1992, Vol. C, Tables 4.2.6.8 and 6.1.1.1)
;
H 0 180 0.000 0.000
;International Tables for Crystallography
(1992, Vol. C, Table 6.1.1.2)
;
N 0 4 0.029 0.018
;International Tables for Crystallography
(1992, Vol. C, Tables 4.2.6.8 and 6.1.1.1)
;
O 0 12 0.047 0.032
;International Tables for Crystallography
(1992, Vol. C, Tables 4.2.6.8 and 6.1.1.1)
;

loop_
_geom_angle_atom_site_label_1
_geom_angle_atom_site_label_2
_geom_angle_atom_site_label_3
_geom_angle
_geom_angle_publ_flag
C1 O1 C2 117.3(2) yes
N1 O3 H1 106.4 no
O3 N1 C5 106.6(2) yes
O3 N1 C10 104.2(2) yes
C5 N1 C10 116.5(2) yes
O1 C1 H2 109.5 no
O1 C1 H3 109.5 no
O1 C1 H4 109.5 no
H2 C1 H3 109.5 no
H2 C1 H4 109.5 no
H3 C1 H4 109.5 no
O1 C2 O2 121.7(2) yes
O1 C2 C3 112.8(2) yes
O2 C2 C3 125.4(3) yes
C2 C3 C4 112.0(2) yes
C2 C3 H5 108.8 no
C2 C3 H6 108.8 no
C4 C3 H5 108.8 no
C4 C3 H6 108.8 no
H5 C3 H6 109.4 no
C3 C4 C5 114.3(2) yes
C3 C4 C9 111.5(2) yes
C3 C4 H7 105.7 no
C5 C4 C9 113.1(2) yes
C5 C4 H7 105.7 no
C9 C4 H7 105.7 no
N1 C5 C4 115.7(2) yes
N1 C5 C6 108.6(2) yes
N1 C5 H8 105.2 no
C4 C5 C6 115.8(2) yes
C4 C5 H8 105.2 no
C6 C5 H8 105.2 no
C5 C6 C7 112.1(2) yes
C5 C6 C8 112.6(2) yes
C5 C6 H9 107.6 no
C7 C6 C8 109.1(2) yes
C7 C6 H9 107.6 no
C8 C6 H9 107.6 no
C6 C7 H10 109.5 no
C6 C7 H11 109.5 no
C6 C7 H12 109.5 no
H10 C7 H11 109.5 no
H10 C7 H12 109.5 no
H11 C7 H12 109.5 no
C6 C8 H13 109.5 no
C6 C8 H14 109.5 no
C6 C8 H15 109.5 no
H13 C8 H14 109.5 no
H13 C8 H15 109.5 no
H14 C8 H15 109.5 no
C4 C9 H16 109.5 no
C4 C9 H17 109.5 no
C4 C9 H18 109.5 no
H16 C9 H17 109.5 no
H16 C9 H18 109.5 no
H17 C9 H18 109.5 no
N1 C10 C11 109.0(2) yes
N1 C10 C12 115.8(2) yes
N1 C10 H19 106.9 no
C11 C10 C12 110.9(2) yes
C11 C10 H19 106.9 no
C12 C10 H19 106.9 no
C10 C11 H20 109.5 no
C10 C11 H21 109.5 no
C10 C11 H22 109.5 no
H20 C11 H21 109.5 no
H20 C11 H22 109.5 no
H21 C11 H22 109.5 no
C10 C12 C13 118.5(2) yes
C10 C12 C17 122.8(2) yes
C13 C12 C17 118.4(2) yes
C12 C13 C14 118.9(2) yes
C12 C13 C24 124.6(2) yes
C14 C13 C24 116.4(2) yes
C13 C14 C15 122.9(3) yes
C13 C14 H23 118.6 no
C15 C14 H23 118.6 no
C14 C15 C16 116.9(2) yes
C14 C15 C21 120.8(3) yes
C16 C15 C21 122.2(3) yes
C15 C16 C17 123.3(3) yes
C15 C16 H24 118.4 no
C17 C16 H24 118.4 no
C12 C17 C16 119.5(2) yes
C12 C17 C18 124.0(2) yes
C16 C17 C18 116.4(2) yes
C17 C18 C19 110.4(2) yes
C17 C18 C20 112.8(2) yes
C17 C18 H25 108.1 no
C19 C18 C20 109.3(2) yes
C19 C18 H25 108.1 no
C20 C18 H25 108.1 no
C18 C19 H26 109.5 no
C18 C19 H27 109.5 no
C18 C19 H28 109.5 no
H26 C19 H27 109.5 no
H26 C19 H28 109.5 no
H27 C19 H28 109.5 no
C18 C20 H29 109.5 no
C18 C20 H30 109.5 no
C18 C20 H31 109.5 no
H29 C20 H30 109.5 no
H29 C20 H31 109.5 no
H30 C20 H31 109.5 no
C15 C21 C22 114.9(3) yes
C15 C21 C23 116.3(3) yes
C15 C21 H32 96.4 no
C22 C21 C23 125.1(3) yes
C22 C21 H32 96.4 no
C23 C21 H32 96.4 no
C21 C22 H33 109.5 no
C21 C22 H34 109.5 no
C21 C22 H35 109.5 no
H33 C22 H34 109.5 no
H33 C22 H35 109.5 no
H34 C22 H35 109.5 no
C21 C23 H36 109.5 no
C21 C23 H37 109.5 no
C21 C23 H38 109.5 no
H36 C23 H37 109.5 no
H36 C23 H38 109.5 no
H37 C23 H38 109.5 no
C13 C24 C25 111.3(2) yes
C13 C24 C26 112.9(3) yes
C13 C24 H39 107.4 no
C25 C24 C26 110.0(3) yes
C25 C24 H39 107.5 no
C26 C24 H39 107.5 no
C24 C25 H40 109.5 no
C24 C25 H41 109.5 no
C24 C25 H42 109.5 no
H40 C25 H41 109.5 no
H40 C25 H42 109.5 no
H41 C25 H42 109.5 no
C24 C26 H43 109.5 no
C24 C26 H44 109.5 no
C24 C26 H45 109.5 no
H43 C26 H44 109.5 no
H43 C26 H45 109.5 no
H44 C26 H45 109.5 no
H3 H2 H4 60.0 no
H2 H3 H4 60.0 no
H2 H4 H3 60.0 no
H11 H10 H12 60.0 no
H10 H11 H12 60.0 no
H10 H12 H11 60.0 no
H14 H13 H15 60.0 no
H13 H14 H15 60.0 no
H13 H15 H14 60.0 no
H17 H16 H18 60.0 no
H16 H17 H18 60.0 no
H16 H18 H17 60.0 no
H21 H20 H22 60.0 no
H20 H21 H22 60.0 no
H20 H22 H21 60.0 no
H27 H26 H28 60.0 no
H26 H27 H28 60.0 no
H26 H28 H27 60.0 no
H30 H29 H31 60.0 no
H29 H30 H31 60.0 no
H29 H31 H30 60.0 no
H34 H33 H35 60.0 no
H33 H34 H35 60.0 no
H33 H35 H34 60.0 no
H37 H36 H38 60.0 no
H36 H37 H38 60.0 no
H36 H38 H37 60.0 no
H41 H40 H42 60.0 no
H40 H41 H42 60.0 no
H40 H42 H41 60.0 no
H44 H43 H45 60.0 no
H43 H44 H45 60.0 no
H43 H45 H44 60.0 no

loop_
_geom_bond_atom_site_label_1
_geom_bond_atom_site_label_2
_geom_bond_distance
_geom_bond_publ_flag
O1 C1 1.444(4) yes
O1 C2 1.324(3) yes
O2 C2 1.206(3) yes
O3 N1 1.455(2) yes
O3 H1 1.04 no
N1 C5 1.475(3) yes
N1 C10 1.482(3) yes
C1 H2 0.95 no
C1 H3 0.95 no
C1 H4 0.95 no
C2 C3 1.481(3) yes
C3 C4 1.546(3) yes
C3 H5 0.95 no
C3 H6 0.95 no
C4 C5 1.545(3) yes
C4 C9 1.525(3) yes
C4 H7 0.95 no
C5 C6 1.545(3) yes
C5 H8 0.95 no
C6 C7 1.527(4) yes
C6 C8 1.522(4) yes
C6 H9 0.95 no
C7 H10 0.95 no
C7 H11 0.95 no
C7 H12 0.95 no
C8 H13 0.95 no
C8 H14 0.95 no
C8 H15 0.95 no
C9 H16 0.95 no
C9 H17 0.95 no
C9 H18 0.95 no
C10 C11 1.517(3) yes
C10 C12 1.527(3) yes
C10 H19 0.95 no
C11 H20 0.95 no
C11 H21 0.95 no
C11 H22 0.95 no
C12 C13 1.411(3) yes
C12 C17 1.407(3) yes
C13 C14 1.402(4) yes
C13 C24 1.529(4) yes
C14 C15 1.381(4) yes
C14 H23 0.95 no
C15 C16 1.373(4) yes
C15 C21 1.520(4) yes
C16 C17 1.387(3) yes
C16 H24 0.95 no
C17 C18 1.528(4) yes
C18 C19 1.525(4) yes
C18 C20 1.530(4) yes
C18 H25 0.95 no
C19 H26 0.95 no
C19 H27 0.95 no
C19 H28 0.95 no
C20 H29 0.95 no
C20 H30 0.95 no
C20 H31 0.95 no
C21 C22 1.412(5) yes
C21 C23 1.357(5) yes
C21 H32 0.95 no
C22 H33 0.95 no
C22 H34 0.95 no
C22 H35 0.95 no
C23 H36 0.95 no
C23 H37 0.95 no
C23 H38 0.95 no
C24 C25 1.521(4) yes
C24 C26 1.511(4) yes
C24 H39 0.95 no
C25 H40 0.95 no
C25 H41 0.95 no
C25 H42 0.95 no
C26 H43 0.95 no
C26 H44 0.95 no
C26 H45 0.95 no
H2 H3 1.55 no
H2 H4 1.55 no
H3 H4 1.55 no
H5 H6 1.55 no
H10 H11 1.55 no
H10 H12 1.55 no
H11 H12 1.55 no
H13 H14 1.55 no
H13 H15 1.55 no
H14 H15 1.55 no
H16 H17 1.55 no
H16 H18 1.55 no
H17 H18 1.55 no
H20 H21 1.55 no
H20 H22 1.55 no
H21 H22 1.55 no
H26 H27 1.55 no
H26 H28 1.55 no
H27 H28 1.55 no
H29 H30 1.55 no
H29 H31 1.55 no
H30 H31 1.55 no
H33 H34 1.55 no
H33 H35 1.55 no
H34 H35 1.55 no
H36 H37 1.55 no
H36 H38 1.55 no
H37 H38 1.55 no
H40 H41 1.55 no
H40 H42 1.55 no
H41 H42 1.55 no
H43 H44 1.55 no
H43 H45 1.55 no
H44 H45 1.55 no

loop_
_geom_contact_atom_site_label_1
_geom_contact_atom_site_label_2
_geom_contact_distance
_geom_contact_site_symmetry_2
_geom_contact_publ_flag
O1 C1 3.518(4) 4_455 no
O2 O3 2.923(2) 1_655 no
O2 C3 3.554(3) 3_756 no
O3 C1 3.446(4) 4_455 no
C11 C26 3.504(4) 1_455 no

loop_
_geom_hbond_atom_site_label_D
_geom_hbond_atom_site_label_H
_geom_hbond_atom_site_label_A
_geom_hbond_distance_DH
_geom_hbond_distance_HA
_geom_hbond_distance_DA
_geom_hbond_angle_DHA
_geom_hbond_site_symmetry_A
O3 H1 O2 1.04 1.89 2.923(2) 169.0 1_455
